data_4515799
loop_
_publ_author_name
'Xu, Bing-Bin'
'Ye, Jie'
'Yuan, Yu'
'Duan, Wei-Liang'

_publ_section_title
;
 Palladium-Catalyzed Asymmetric C--H Arylation for the Synthesis of Planar
 Chiral Benzothiophene-Fused Ferrocenes
;
_journal_issue 12
_journal_name_full 'ACS Catalysis'
_journal_page_first 11735
_journal_paper_doi 10.1021/acscatal.8b03912
_journal_volume 8
_journal_year 2018
_chemical_absolute_configuration ad
_chemical_formula_moiety 'C24 H18 Fe S2'
_chemical_formula_sum 'C24 H18 Fe S2'
_chemical_formula_weight 426.35
_space_group_crystal_system monoclinic
_space_group_IT_number 4
_space_group_name_Hall 'P 2yb'
_space_group_name_H-M_alt 'P 1 21 1'
_atom_sites_solution_hydrogens geom
_atom_sites_solution_primary direct
_atom_sites_solution_secondary difmap
_audit_creation_date 2017-11-10
_audit_creation_method
;
Olex2 1.2
(compiled 2017.07.20 svn.r3457 for OlexSys, GUI svn.r5381)
;
_cell_angle_alpha 90.00
_cell_angle_beta 105.881(5)
_cell_angle_gamma 90.00
_cell_formula_units_Z 2
_cell_length_a 10.1167(17)
_cell_length_b 9.2912(16)
_cell_length_c 10.2864(16)
_cell_measurement_reflns_used 4404
_cell_measurement_temperature 273(2)
_cell_measurement_theta_max 26.33
_cell_measurement_theta_min 2.50
_cell_volume 930.0(3)
_computing_cell_refinement 'SAINT v8.37A (Bruker, 2015)'
_computing_data_reduction 'SAINT v8.37A (Bruker, 2015)'
_computing_molecular_graphics 'Olex2 (Dolomanov et al., 2009)'
_computing_publication_material 'Olex2 (Dolomanov et al., 2009)'
_computing_structure_refinement 'XL (Sheldrick, 2008)'
_computing_structure_solution 'XS (Sheldrick, 2008)'
_diffrn_ambient_temperature 273.15
_diffrn_measured_fraction_theta_full 0.996
_diffrn_measured_fraction_theta_max 0.996
_diffrn_measurement_device_type 'CCD area detector'
_diffrn_measurement_method 'phi and omega scans'
_diffrn_radiation_monochromator graphite
_diffrn_radiation_type MoK\a
_diffrn_radiation_wavelength 0.71073
_diffrn_reflns_av_R_equivalents 0.0297
_diffrn_reflns_av_unetI/netI 0.0592
_diffrn_reflns_limit_h_max 13
_diffrn_reflns_limit_h_min -10
_diffrn_reflns_limit_k_max 12
_diffrn_reflns_limit_k_min -11
_diffrn_reflns_limit_l_max 12
_diffrn_reflns_limit_l_min -13
_diffrn_reflns_number 9321
_diffrn_reflns_theta_full 27.41
_diffrn_reflns_theta_max 27.41
_diffrn_reflns_theta_min 2.06
_diffrn_source 'fine-focus sealed tube'
_exptl_absorpt_coefficient_mu 1.041
_exptl_absorpt_correction_T_max 0.779
_exptl_absorpt_correction_T_min 0.755
_exptl_absorpt_correction_type multi-scan
_exptl_absorpt_process_details
;
SADABS-2016/2 (Bruker,2016/2) was used for absorption correction.
wR2(int) was 0.1084 before and 0.0466 after correction.
The Ratio of minimum to maximum transmission is 0.8665.
The \l/2 correction factor is Not present.
;
_exptl_crystal_density_diffrn 1.523
_exptl_crystal_density_method 'not measured'
_exptl_crystal_description block
_exptl_crystal_F_000 440
_exptl_crystal_size_max 0.28
_exptl_crystal_size_mid 0.26
_exptl_crystal_size_min 0.24
_refine_diff_density_max 0.22
_refine_diff_density_min -0.20
_refine_diff_density_rms 0.046
_refine_ls_abs_structure_details 'Flack H D (1983), Acta Cryst. A39, 876-881'
_refine_ls_abs_structure_Flack 0.008(14)
_refine_ls_extinction_method none
_refine_ls_goodness_of_fit_ref 1.013
_refine_ls_hydrogen_treatment constr
_refine_ls_matrix_type full
_refine_ls_number_parameters 246
_refine_ls_number_reflns 2244
_refine_ls_number_restraints 1
_refine_ls_restrained_S_all 1.013
_refine_ls_R_factor_all 0.0570
_refine_ls_R_factor_gt 0.0350
_refine_ls_shift/su_max 0.001
_refine_ls_shift/su_mean 0.000
_refine_ls_structure_factor_coef Fsqd
_refine_ls_weighting_details 'calc w=1/[\s^2^(Fo^2^)+(0.0236P)^2^+0.0000P] where P=(Fo^2^+2Fc^2^)/3'
_refine_ls_weighting_scheme calc
_refine_ls_wR_factor_gt 0.0615
_refine_ls_wR_factor_ref 0.0664
_reflns_number_gt 3260
_reflns_number_total 4223
_reflns_threshold_expression >2sigma(I)
_cod_data_source_file cs8b03912_si_002.cif
_cod_data_source_block 1
_cod_original_sg_symbol_H-M 'P 21'
_cod_database_code 4515799
_olex2_refinement_description
;
1. Fixed Uiso
 At 1.2 times of:
  All C(H) groups
 At 1.5 times of:
  All C(H,H,H) groups
2.a Aromatic/amide H refined with riding coordinates:
 C2(H2), C3(H3), C4(H4), C9(H9), C10(H10), C11(H11), C13(H13), C14(H14),
 C15(H15), C19(H19), C20(H20), C21(H21)
2.b Idealised Me refined as rotating group:
 C12(H12A,H12B,H12C), C24(H24A,H24B,H24C)
;
_olex2_submission_special_instructions 'No special instructions were received'

loop_
_space_group_symop_id
_space_group_symop_operation_xyz
1 'x, y, z'
2 '-x, y+1/2, -z'

loop_
_atom_site_label
_atom_site_type_symbol
_atom_site_fract_x
_atom_site_fract_y
_atom_site_fract_z
_atom_site_U_iso_or_equiv
_atom_site_adp_type
_atom_site_occupancy
_atom_site_calc_flag
_atom_site_refinement_flags_posn
C1 C 0.4451(3) 0.1285(3) 0.5835(2) 0.0367(6) Uani 1 d .
C2 C 0.3114(3) 0.1032(3) 0.5981(2) 0.0447(7) Uani 1 d .
H2 H 0.2485 0.0346 0.5529 0.054 Uiso 1 calc R
C3 C 0.2932(3) 0.2044(3) 0.6963(3) 0.0458(7) Uani 1 d .
H3 H 0.2138 0.2147 0.7244 0.055 Uiso 1 calc R
C4 C 0.4140(3) 0.2863(3) 0.7442(3) 0.0431(7) Uani 1 d .
H4 H 0.4288 0.3577 0.8099 0.052 Uiso 1 calc R
C5 C 0.5091(3) 0.2397(3) 0.6737(3) 0.0336(6) Uani 1 d .
C6 C 0.6458(3) 0.2720(3) 0.6635(2) 0.0340(6) Uani 1 d .
C7 C 0.6782(3) 0.1848(3) 0.5640(3) 0.0373(6) Uani 1 d .
C8 C 0.8029(3) 0.1940(3) 0.5328(3) 0.0443(7) Uani 1 d .
C9 C 0.8956(3) 0.2954(4) 0.6053(3) 0.0526(8) Uani 1 d .
H9 H 0.9800 0.3055 0.5866 0.063 Uiso 1 calc R
C10 C 0.8675(3) 0.3818(3) 0.7037(3) 0.0524(8) Uani 1 d .
H10 H 0.9331 0.4470 0.7506 0.063 Uiso 1 calc R
C11 C 0.7416(3) 0.3715(3) 0.7329(3) 0.0461(8) Uani 1 d .
H11 H 0.7218 0.4306 0.7982 0.055 Uiso 1 calc R
C12 C 0.8354(3) 0.1020(4) 0.4270(3) 0.0665(9) Uani 1 d .
H12A H 0.7971 0.0079 0.4293 0.100 Uiso 1 calc GR
H12B H 0.9333 0.0945 0.4438 0.100 Uiso 1 calc GR
H12C H 0.7969 0.1444 0.3397 0.100 Uiso 1 calc GR
C13 C 0.4739(3) -0.1440(3) 0.8167(3) 0.0471(8) Uani 1 d .
H13 H 0.4426 -0.2158 0.7526 0.056 Uiso 1 calc R
C14 C 0.3989(3) -0.0773(3) 0.8992(3) 0.0505(8) Uani 1 d .
H14 H 0.3098 -0.1014 0.8998 0.061 Uiso 1 calc R
C15 C 0.4807(3) 0.0317(3) 0.9807(3) 0.0448(7) Uani 1 d .
H15 H 0.4549 0.0932 1.0408 0.054 Uiso 1 calc R
C16 C 0.6090(2) 0.0270(3) 0.9513(2) 0.0377(7) Uani 1 d .
C17 C 0.6066(3) -0.0788(3) 0.8520(3) 0.0375(6) Uani 1 d .
C18 C 0.7352(3) -0.0878(3) 0.8161(3) 0.0378(6) Uani 1 d .
C19 C 0.7689(3) -0.1731(3) 0.7207(3) 0.0512(8) Uani 1 d .
H19 H 0.7061 -0.2386 0.6700 0.061 Uiso 1 calc R
C20 C 0.9000(4) -0.1589(4) 0.7017(4) 0.0624(10) Uani 1 d .
H20 H 0.9245 -0.2149 0.6371 0.075 Uiso 1 calc R
C21 C 0.9940(3) -0.0619(4) 0.7785(3) 0.0566(8) Uani 1 d .
H21 H 1.0807 -0.0549 0.7642 0.068 Uiso 1 calc R
C22 C 0.9631(3) 0.0248(3) 0.8757(3) 0.0441(7) Uani 1 d .
C23 C 0.8314(3) 0.0093(3) 0.8929(2) 0.0387(7) Uani 1 d .
C24 C 1.0635(3) 0.1286(4) 0.9577(3) 0.0606(9) Uani 1 d .
H24A H 1.1494 0.1198 0.9356 0.091 Uiso 1 calc GR
H24B H 1.0771 0.1083 1.0520 0.091 Uiso 1 calc GR
H24C H 1.0289 0.2247 0.9385 0.091 Uiso 1 calc GR
Fe1 Fe 0.45344(3) 0.07169(4) 0.78001(3) 0.03427(11) Uani 1 d .
S1 S 0.54617(6) 0.06443(9) 0.48386(6) 0.04354(16) Uani 1 d .
S2 S 0.77014(7) 0.11099(7) 1.00881(6) 0.0441(2) Uani 1 d .

loop_
_atom_site_aniso_label
_atom_site_aniso_U_11
_atom_site_aniso_U_22
_atom_site_aniso_U_33
_atom_site_aniso_U_23
_atom_site_aniso_U_13
_atom_site_aniso_U_12
C1 0.0349(13) 0.0403(16) 0.0324(12) 0.0048(12) 0.0049(11) -0.0014(13)
C2 0.0354(14) 0.054(2) 0.0397(13) 0.0050(15) 0.0016(11) -0.0094(14)
C3 0.0284(15) 0.0583(19) 0.0515(17) 0.0124(16) 0.0122(13) 0.0109(14)
C4 0.0480(17) 0.0403(18) 0.0417(16) 0.0037(15) 0.0136(14) 0.0092(15)
C5 0.0344(14) 0.0323(15) 0.0329(14) 0.0060(12) 0.0071(12) 0.0018(12)
C6 0.0357(15) 0.0315(14) 0.0329(14) 0.0043(13) 0.0062(12) 0.0004(12)
C7 0.0360(15) 0.0343(15) 0.0401(15) 0.0053(13) 0.0079(13) -0.0013(13)
C8 0.0416(17) 0.0420(16) 0.0508(17) 0.0097(14) 0.0153(15) 0.0027(14)
C9 0.0378(17) 0.057(2) 0.066(2) 0.0168(18) 0.0191(16) 0.0012(15)
C10 0.0412(19) 0.052(2) 0.057(2) 0.0027(17) 0.0018(16) -0.0138(15)
C11 0.0503(19) 0.0377(18) 0.0465(18) 0.0022(14) 0.0070(15) -0.0045(14)
C12 0.0646(19) 0.068(2) 0.082(2) 0.007(2) 0.0454(17) 0.0066(19)
C13 0.0465(18) 0.0336(17) 0.0565(19) 0.0054(15) 0.0064(16) -0.0050(14)
C14 0.0376(16) 0.053(2) 0.0619(18) 0.0210(17) 0.0152(15) -0.0046(15)
C15 0.0466(15) 0.052(2) 0.0383(13) 0.0075(14) 0.0158(12) 0.0041(15)
C16 0.0332(13) 0.0445(17) 0.0349(13) 0.0090(13) 0.0085(11) -0.0005(12)
C17 0.0403(16) 0.0348(15) 0.0349(14) 0.0056(13) 0.0064(12) 0.0047(13)
C18 0.0363(15) 0.0367(15) 0.0369(14) 0.0002(13) 0.0042(12) 0.0089(13)
C19 0.055(2) 0.0436(18) 0.0492(19) -0.0076(15) 0.0034(17) 0.0104(16)
C20 0.065(2) 0.068(2) 0.059(2) -0.0050(19) 0.0254(19) 0.027(2)
C21 0.0403(17) 0.073(2) 0.0576(19) 0.0009(19) 0.0148(15) 0.0137(18)
C22 0.0347(15) 0.053(2) 0.0409(15) 0.0076(14) 0.0044(12) 0.0070(13)
C23 0.0362(14) 0.0453(16) 0.0337(14) 0.0026(13) 0.0077(12) 0.0105(13)
C24 0.0409(16) 0.075(2) 0.0642(18) 0.0073(18) 0.0115(15) -0.0017(16)
Fe1 0.02910(17) 0.0373(2) 0.03571(18) 0.0045(2) 0.00762(14) -0.0004(2)
S1 0.0474(4) 0.0445(4) 0.0398(3) -0.0066(4) 0.0139(3) -0.0074(4)
S2 0.0375(3) 0.0539(5) 0.0375(3) -0.0065(3) 0.0049(3) 0.0017(3)

loop_
_atom_type_symbol
_atom_type_description
_atom_type_scat_dispersion_real
_atom_type_scat_dispersion_imag
_atom_type_scat_source
C C 0.0033 0.0016 'International Tables Vol C Tables 4.2.6.8 and 6.1.1.4'
H H 0.0000 0.0000 'International Tables Vol C Tables 4.2.6.8 and 6.1.1.4'
S S 0.1246 0.1234 'International Tables Vol C Tables 4.2.6.8 and 6.1.1.4'
Fe Fe 0.3463 0.8444 'International Tables Vol C Tables 4.2.6.8 and 6.1.1.4'

loop_
_geom_angle_atom_site_label_1
_geom_angle_atom_site_label_2
_geom_angle_atom_site_label_3
_geom_angle
C2 C1 C5 109.2(2)
C2 C1 Fe1 68.90(14)
C2 C1 S1 137.4(2)
C5 C1 Fe1 70.03(14)
C5 C1 S1 113.42(19)
S1 C1 Fe1 127.99(14)
C1 C2 H2 127.0
C1 C2 C3 106.0(2)
C1 C2 Fe1 70.70(14)
C3 C2 H2 127.0
C3 C2 Fe1 68.96(14)
Fe1 C2 H2 125.0
C2 C3 H3 125.2
C2 C3 Fe1 69.99(14)
C4 C3 C2 109.6(2)
C4 C3 H3 125.2
C4 C3 Fe1 70.40(16)
Fe1 C3 H3 126.0
C3 C4 H4 126.3
C3 C4 C5 107.5(3)
C3 C4 Fe1 69.17(17)
C5 C4 H4 126.3
C5 C4 Fe1 70.72(16)
Fe1 C4 H4 125.4
C1 C5 C4 107.7(2)
C1 C5 C6 112.2(2)
C1 C5 Fe1 69.82(14)
C4 C5 C6 140.2(3)
C4 C5 Fe1 68.90(15)
C6 C5 Fe1 126.74(18)
C7 C6 C5 110.5(2)
C11 C6 C5 130.4(3)
C11 C6 C7 119.1(3)
C6 C7 S1 113.9(2)
C8 C7 C6 122.6(3)
C8 C7 S1 123.5(2)
C7 C8 C9 116.0(3)
C7 C8 C12 122.0(3)
C9 C8 C12 121.9(3)
C8 C9 H9 118.6
C10 C9 C8 122.9(3)
C10 C9 H9 118.6
C9 C10 H10 119.9
C9 C10 C11 120.2(3)
C11 C10 H10 119.9
C6 C11 C10 119.1(3)
C6 C11 H11 120.4
C10 C11 H11 120.4
C8 C12 H12A 109.5
C8 C12 H12B 109.5
C8 C12 H12C 109.5
H12A C12 H12B 109.5
H12A C12 H12C 109.5
H12B C12 H12C 109.5
C14 C13 H13 126.8
C14 C13 C17 106.3(3)
C14 C13 Fe1 68.87(17)
C17 C13 H13 126.8
C17 C13 Fe1 70.75(16)
Fe1 C13 H13 125.1
C13 C14 H14 125.0
C13 C14 C15 109.9(2)
C13 C14 Fe1 70.05(16)
C15 C14 H14 125.0
C15 C14 Fe1 70.10(15)
Fe1 C14 H14 126.4
C14 C15 H15 127.1
C14 C15 Fe1 68.80(15)
C16 C15 C14 105.7(2)
C16 C15 H15 127.1
C16 C15 Fe1 70.51(15)
Fe1 C15 H15 125.2
C15 C16 C17 110.0(2)
C15 C16 Fe1 69.21(14)
C15 C16 S2 137.4(2)
C17 C16 Fe1 70.34(14)
C17 C16 S2 112.56(19)
S2 C16 Fe1 128.32(13)
C13 C17 C18 139.4(3)
C13 C17 Fe1 68.62(15)
C16 C17 C13 108.0(2)
C16 C17 C18 112.7(2)
C16 C17 Fe1 69.62(14)
C18 C17 Fe1 125.77(18)
C19 C18 C17 129.1(3)
C19 C18 C23 120.3(2)
C23 C18 C17 110.6(2)
C18 C19 H19 120.8
C18 C19 C20 118.4(3)
C20 C19 H19 120.8
C19 C20 H20 119.7
C21 C20 C19 120.7(3)
C21 C20 H20 119.7
C20 C21 H21 118.9
C22 C21 C20 122.2(3)
C22 C21 H21 118.9
C21 C22 C23 116.3(3)
C21 C22 C24 122.2(3)
C23 C22 C24 121.5(3)
C18 C23 S2 114.10(19)
C22 C23 C18 122.2(2)
C22 C23 S2 123.7(2)
C22 C24 H24A 109.5
C22 C24 H24B 109.5
C22 C24 H24C 109.5
H24A C24 H24B 109.5
H24A C24 H24C 109.5
H24B C24 H24C 109.5
C1 Fe1 C5 40.15(10)
C2 Fe1 C1 40.41(10)
C2 Fe1 C4 69.05(12)
C2 Fe1 C5 68.48(10)
C2 Fe1 C16 173.50(11)
C2 Fe1 C17 133.98(12)
C3 Fe1 C1 67.45(11)
C3 Fe1 C2 41.04(11)
C3 Fe1 C4 40.43(12)
C3 Fe1 C5 67.61(11)
C3 Fe1 C13 134.74(12)
C3 Fe1 C15 114.26(11)
C3 Fe1 C16 145.10(12)
C3 Fe1 C17 174.35(12)
C4 Fe1 C1 67.77(11)
C4 Fe1 C5 40.38(10)
C4 Fe1 C16 114.61(11)
C4 Fe1 C17 144.40(11)
C13 Fe1 C1 113.99(12)
C13 Fe1 C2 108.68(12)
C13 Fe1 C4 174.55(12)
C13 Fe1 C5 144.11(11)
C13 Fe1 C15 69.82(12)
C13 Fe1 C16 68.16(11)
C13 Fe1 C17 40.63(10)
C14 Fe1 C1 145.26(11)
C14 Fe1 C2 114.37(11)
C14 Fe1 C3 110.73(12)
C14 Fe1 C4 134.72(12)
C14 Fe1 C5 174.01(12)
C14 Fe1 C13 41.07(11)
C14 Fe1 C15 41.09(11)
C14 Fe1 C16 67.33(10)
C14 Fe1 C17 67.80(11)
C15 Fe1 C1 173.29(11)
C15 Fe1 C2 144.96(10)
C15 Fe1 C4 108.98(12)
C15 Fe1 C5 133.67(11)
C15 Fe1 C16 40.29(10)
C15 Fe1 C17 68.52(10)
C16 Fe1 C1 134.83(10)
C16 Fe1 C5 110.46(10)
C16 Fe1 C17 40.04(10)
C17 Fe1 C1 110.41(10)
C17 Fe1 C5 114.43(10)
C1 S1 C7 89.98(12)
C16 S2 C23 89.97(13)

loop_
_geom_bond_atom_site_label_1
_geom_bond_atom_site_label_2
_geom_bond_distance
C1 C2 1.421(4)
C1 C5 1.421(4)
C1 Fe1 2.068(2)
C1 S1 1.739(3)
C2 H2 0.9300
C2 C3 1.429(4)
C2 Fe1 2.045(2)
C3 H3 0.9300
C3 C4 1.409(4)
C3 Fe1 2.031(3)
C4 H4 0.9300
C4 C5 1.421(4)
C4 Fe1 2.047(3)
C5 C6 1.446(3)
C5 Fe1 2.071(2)
C6 C7 1.412(4)
C6 C11 1.388(4)
C7 C8 1.387(4)
C7 S1 1.764(3)
C8 C9 1.393(4)
C8 C12 1.489(4)
C9 H9 0.9300
C9 C10 1.380(4)
C10 H10 0.9300
C10 C11 1.390(4)
C11 H11 0.9300
C12 H12A 0.9600
C12 H12B 0.9600
C12 H12C 0.9600
C13 H13 0.9300
C13 C14 1.425(4)
C13 C17 1.426(4)
C13 Fe1 2.039(3)
C14 H14 0.9300
C14 C15 1.427(4)
C14 Fe1 2.024(3)
C15 H15 0.9300
C15 C16 1.412(4)
C15 Fe1 2.041(3)
C16 C17 1.412(4)
C16 Fe1 2.058(2)
C16 S2 1.758(2)
C17 C18 1.449(4)
C17 Fe1 2.068(3)
C18 C19 1.375(4)
C18 C23 1.402(4)
C19 H19 0.9300
C19 C20 1.399(4)
C20 H20 0.9300
C20 C21 1.389(5)
C21 H21 0.9300
C21 C22 1.384(4)
C22 C23 1.399(4)
C22 C24 1.484(4)
C23 S2 1.761(3)
C24 H24A 0.9600
C24 H24B 0.9600
C24 H24C 0.9600
